data_1549445
loop_
_publ_author_name
'Ill\'an-Cabeza, Nuria A.'
'Garc\'ia-Garc\'ia, Antonio R.'
'Moreno-Carretero, Miguel N.'

_publ_section_title
;
 Complexes with 6-amino-5-nitroso-2-thiouracil and violuric acid
 derivatives containing the fac-ReI(CO)3 core: Synthesis, XRD structural
 and photoluminescence characterization
;
_journal_issue 1
_journal_name_full 'Inorganica Chimica Acta'
_journal_page_first 262
_journal_paper_doi 10.1016/j.ica.2010.11.009
_journal_volume 366
_journal_year 2011
_chemical_formula_moiety '2(C7 H2 N3 O8 Re), O'
_chemical_formula_sum 'C14 H4 N6 O17 Re2'
_chemical_formula_weight 900.65
_chemical_name_systematic
;
 ?
;
_space_group_IT_number 2
_symmetry_cell_setting triclinic
_symmetry_space_group_name_Hall '-P 1'
_symmetry_space_group_name_H-M 'P -1'
_atom_sites_solution_hydrogens geom
_atom_sites_solution_primary direct
_atom_sites_solution_secondary difmap
_audit_creation_method SHELXL-97
_cell_angle_alpha 98.159(9)
_cell_angle_beta 91.828(7)
_cell_angle_gamma 99.464(7)
_cell_formula_units_Z 1
_cell_length_a 6.3450(4)
_cell_length_b 8.8810(11)
_cell_length_c 10.3830(9)
_cell_measurement_reflns_used 2611
_cell_measurement_temperature 120(2)
_cell_measurement_theta_max 27.49
_cell_measurement_theta_min 3.91
_cell_volume 570.36(10)
_computing_cell_refinement 'Dirax/lsq (Duisenberg&Schreurs, 1989-2000)'
_computing_data_collection 'Collect (Nonius BV, 1997-2000)'
_computing_data_reduction 'EvalCCD (Duisenberg& Shreurs, 1990-2000)'
_computing_molecular_graphics 'Mercury (CCDC, 2002)'
_computing_publication_material 'SHELXL97 (Sheldrick, 1997)'
_computing_structure_refinement 'SHELXL-97 (Sheldrick, 1997)'
_computing_structure_solution 'SHELXL-97 (Sheldrick, 1997)'
_diffrn_ambient_temperature 120(2)
_diffrn_detector_area_resol_mean 9
_diffrn_measured_fraction_theta_full 0.997
_diffrn_measured_fraction_theta_max 0.997
_diffrn_measurement_device_type KappaCCD
_diffrn_measurement_method 'CCD rotation images, thick slices'
_diffrn_radiation_monochromator graphite
_diffrn_radiation_source 'fine-focus sealed tube'
_diffrn_radiation_type MoK\a
_diffrn_radiation_wavelength 0.71073
_diffrn_reflns_av_R_equivalents 0.0542
_diffrn_reflns_av_sigmaI/netI 0.0397
_diffrn_reflns_limit_h_max 8
_diffrn_reflns_limit_h_min -8
_diffrn_reflns_limit_k_max 11
_diffrn_reflns_limit_k_min -11
_diffrn_reflns_limit_l_max 13
_diffrn_reflns_limit_l_min -13
_diffrn_reflns_number 13084
_diffrn_reflns_theta_full 27.49
_diffrn_reflns_theta_max 27.49
_diffrn_reflns_theta_min 3.91
_exptl_absorpt_coefficient_mu 10.701
_exptl_absorpt_correction_T_max 0.2490
_exptl_absorpt_correction_T_min 0.1135
_exptl_absorpt_correction_type multi-scan
_exptl_absorpt_process_details 'SADABS, 2.10, 2003'
_exptl_crystal_colour red
_exptl_crystal_density_diffrn 2.622
_exptl_crystal_density_method 'not measured'
_exptl_crystal_description prism
_exptl_crystal_F_000 416
_exptl_crystal_size_max 0.36
_exptl_crystal_size_mid 0.25
_exptl_crystal_size_min 0.18
_refine_diff_density_max 9.199
_refine_diff_density_min -2.404
_refine_diff_density_rms 0.367
_refine_ls_extinction_method none
_refine_ls_goodness_of_fit_ref 1.078
_refine_ls_hydrogen_treatment constr
_refine_ls_matrix_type full
_refine_ls_number_parameters 172
_refine_ls_number_reflns 2611
_refine_ls_number_restraints 0
_refine_ls_restrained_S_all 1.078
_refine_ls_R_factor_all 0.0513
_refine_ls_R_factor_gt 0.0451
_refine_ls_shift/su_max 0.001
_refine_ls_shift/su_mean 0.000
_refine_ls_structure_factor_coef Fsqd
_refine_ls_weighting_details 'calc w=1/[\s^2^(Fo^2^)+(0.0753P)^2^+6.6648P] where P=(Fo^2^+2Fc^2^)/3'
_refine_ls_weighting_scheme calc
_refine_ls_wR_factor_gt 0.1151
_refine_ls_wR_factor_ref 0.1207
_reflns_number_gt 2350
_reflns_number_total 2611
_reflns_threshold_expression >2sigma(I)
_cod_data_source_file ReVio.cif
_cod_data_source_block import
_cod_depositor_comments
;
The following automatic conversions were performed:

'_symmetry_cell_setting' value 'Triclinic' changed to 'triclinic'
according to the built-in table from CIF Core dictionary named
'cif_core.dic' version 2.4.1 from 2010-06-29.

Automatic conversion script
Id: cif_fix_values 5642 2017-10-24 12:04:52Z antanas 
;
_cod_original_cell_volume 570.36(9)
_cod_database_code 1549445

loop_
_symmetry_equiv_pos_as_xyz
'x, y, z'
'-x, -y, -z'

loop_
_atom_site_label
_atom_site_type_symbol
_atom_site_fract_x
_atom_site_fract_y
_atom_site_fract_z
_atom_site_U_iso_or_equiv
_atom_site_adp_type
_atom_site_occupancy
_atom_site_symmetry_multiplicity
_atom_site_calc_flag
_atom_site_refinement_flags
_atom_site_disorder_assembly
_atom_site_disorder_group
Re Re 0.67774(5) 0.66354(4) 0.33302(3) 0.01690(14) Uani 1 1 d . . .
C8 C 0.4284(15) 0.7118(11) 0.4263(8) 0.0184(17) Uani 1 1 d . . .
O8 O 0.2908(11) 0.7404(10) 0.4827(7) 0.0326(17) Uani 1 1 d . . .
O1W O 0.5228(9) 0.6656(7) 0.1407(5) 0.0163(12) Uani 1 1 d . . .
C7 C 0.8073(14) 0.6525(10) 0.4997(9) 0.0185(17) Uani 1 1 d . . .
N5 N 0.9298(12) 0.5861(9) 0.2210(7) 0.0164(14) Uani 1 1 d . . .
O5 O 1.0955(10) 0.6720(8) 0.1941(6) 0.0220(13) Uani 1 1 d . . .
O4 O 0.5762(10) 0.4175(7) 0.2805(6) 0.0182(12) Uani 1 1 d . . .
O9 O 0.8798(12) 1.0028(8) 0.3698(7) 0.0323(16) Uani 1 1 d . . .
O7 O 0.8737(11) 0.6485(9) 0.6026(6) 0.0302(16) Uani 1 1 d . . .
C5 C 0.9014(15) 0.4344(10) 0.1750(8) 0.0191(17) Uani 1 1 d . . .
C4 C 0.7055(15) 0.3515(10) 0.2127(8) 0.0172(16) Uani 1 1 d . . .
O6 O 1.2194(10) 0.4096(7) 0.0622(6) 0.0187(12) Uani 1 1 d . . .
N3 N 0.6587(12) 0.1954(9) 0.1737(7) 0.0188(15) Uani 1 1 d . . .
H3 H 0.5364 0.1451 0.1948 0.023 Uiso 1 1 calc R . .
N1 N 0.9812(12) 0.1953(8) 0.0710(7) 0.0178(14) Uani 1 1 d . . .
H1 H 1.0685 0.1422 0.0275 0.021 Uiso 1 1 calc R . .
C6 C 1.0477(14) 0.3535(10) 0.1003(7) 0.0171(17) Uani 1 1 d . . .
C2 C 0.7926(15) 0.1132(10) 0.1031(8) 0.0189(17) Uani 1 1 d . . .
C9 C 0.7982(15) 0.8778(11) 0.3576(8) 0.0221(19) Uani 1 1 d . . .
O2W O 0.3035(15) 0.0064(11) 0.2457(8) 0.051(19) Uani 0.50 1 d P . .
O2 O 0.7462(10) -0.0272(8) 0.0725(6) 0.0226(13) Uani 1 1 d . . .

loop_
_atom_site_aniso_label
_atom_site_aniso_U_11
_atom_site_aniso_U_22
_atom_site_aniso_U_33
_atom_site_aniso_U_23
_atom_site_aniso_U_13
_atom_site_aniso_U_12
Re 0.0156(2) 0.0209(2) 0.0141(2) 0.00336(13) 0.00151(13) 0.00225(13)
C8 0.022(4) 0.023(4) 0.010(3) 0.001(3) 0.000(3) 0.006(4)
O8 0.020(3) 0.053(5) 0.029(4) 0.007(3) 0.014(3) 0.013(3)
O1W 0.015(3) 0.023(3) 0.012(3) 0.005(2) 0.001(2) 0.003(2)
C7 0.013(4) 0.022(4) 0.020(4) 0.004(3) 0.005(3) 0.000(3)
N5 0.020(4) 0.021(4) 0.011(3) 0.004(3) 0.001(3) 0.007(3)
O5 0.015(3) 0.029(3) 0.021(3) 0.005(3) 0.005(2) -0.002(3)
O4 0.019(3) 0.015(3) 0.019(3) 0.004(2) 0.005(2) 0.000(2)
O9 0.035(4) 0.021(3) 0.035(4) 0.003(3) -0.006(3) -0.011(3)
O7 0.023(3) 0.049(4) 0.019(3) 0.015(3) 0.000(3) -0.002(3)
C5 0.024(4) 0.022(4) 0.013(4) 0.005(3) 0.001(3) 0.007(4)
C4 0.026(5) 0.015(4) 0.012(3) 0.003(3) 0.003(3) 0.005(3)
O6 0.018(3) 0.020(3) 0.016(3) 0.000(2) 0.002(2) -0.003(2)
N3 0.021(4) 0.017(3) 0.019(3) 0.004(3) 0.006(3) 0.003(3)
N1 0.021(4) 0.015(3) 0.017(3) 0.001(3) 0.006(3) 0.003(3)
C6 0.023(4) 0.020(4) 0.008(3) 0.007(3) 0.001(3) 0.001(3)
C2 0.029(5) 0.015(4) 0.015(4) 0.006(3) 0.005(3) 0.006(3)
C9 0.025(5) 0.029(5) 0.011(4) 0.006(3) -0.005(3) 0.001(4)
O2W 0.056 0.032 0.061 0.012 0.014 -0.016
O2 0.017(3) 0.022(3) 0.028(3) 0.005(3) 0.012(3) -0.001(3)

loop_
_atom_type_symbol
_atom_type_description
_atom_type_scat_dispersion_real
_atom_type_scat_dispersion_imag
_atom_type_scat_source
C C 0.0033 0.0016 'International Tables Vol C Tables 4.2.6.8 and 6.1.1.4'
H H 0.0000 0.0000 'International Tables Vol C Tables 4.2.6.8 and 6.1.1.4'
N N 0.0061 0.0033 'International Tables Vol C Tables 4.2.6.8 and 6.1.1.4'
O O 0.0106 0.0060 'International Tables Vol C Tables 4.2.6.8 and 6.1.1.4'
Cl Cl 0.1484 0.1585 'International Tables Vol C Tables 4.2.6.8 and 6.1.1.4'
Re Re -1.0185 7.2310 'International Tables Vol C Tables 4.2.6.8 and 6.1.1.4'

loop_
_geom_angle_atom_site_label_1
_geom_angle_atom_site_label_2
_geom_angle_atom_site_label_3
_geom_angle
_geom_angle_site_symmetry_1
_geom_angle_site_symmetry_3
C9 Re C7 88.0(4) . .
C9 Re C8 89.9(4) . .
C7 Re C8 86.6(4) . .
C9 Re N5 96.2(4) . .
C7 Re N5 95.8(3) . .
C8 Re N5 173.5(3) . .
C9 Re O4 170.8(3) . .
C7 Re O4 95.5(3) . .
C8 Re O4 98.7(3) . .
N5 Re O4 75.1(3) . .
C9 Re O1W 94.4(3) . .
C7 Re O1W 177.5(3) . .
C8 Re O1W 93.3(3) . .
N5 Re O1W 84.0(2) . .
O4 Re O1W 82.1(2) . .
O8 C8 Re 177.8(8) . .
O7 C7 Re 175.8(8) . .
O5 N5 C5 118.8(7) . .
O5 N5 Re 125.0(6) . .
C5 N5 Re 116.1(6) . .
C4 O4 Re 114.0(5) . .
N5 C5 C4 112.6(8) . .
N5 C5 C6 126.9(8) . .
C4 C5 C6 120.4(8) . .
O4 C4 N3 119.3(8) . .
O4 C4 C5 122.2(8) . .
N3 C4 C5 118.5(8) . .
C4 N3 C2 123.4(8) . .
C4 N3 H3 118.3 . .
C2 N3 H3 118.3 . .
C2 N1 C6 126.4(7) . .
C2 N1 H1 116.8 . .
C6 N1 H1 116.8 . .
O6 C6 N1 118.4(8) . .
O6 C6 C5 127.1(8) . .
N1 C6 C5 114.5(8) . .
O2 C2 N1 122.0(8) . .
O2 C2 N3 121.2(8) . .
N1 C2 N3 116.8(8) . .
O9 C9 Re 176.2(9) . .

loop_
_geom_bond_atom_site_label_1
_geom_bond_atom_site_label_2
_geom_bond_distance
_geom_bond_site_symmetry_2
Re C9 1.908(10) .
Re C7 1.914(9) .
Re C8 1.956(9) .
Re N5 2.153(7) .
Re O4 2.159(6) .
Re O1W 2.202(6) .
C8 O8 1.111(11) .
C7 O7 1.144(11) .
N5 O5 1.257(10) .
N5 C5 1.345(12) .
O4 C4 1.261(11) .
O9 C9 1.133(12) .
C5 C4 1.433(13) .
C5 C6 1.444(12) .
C4 N3 1.368(11) .
O6 C6 1.223(11) .
N3 C2 1.373(12) .
N3 H3 0.8800 .
N1 C2 1.372(12) .
N1 C6 1.386(11) .
N1 H1 0.8800 .
C2 O2 1.226(11) .
